data_7707271
loop_
_publ_author_name
'Jha, Vikesh Kumar'
'Das, Sanghamitra'
'Subramaniyan, Vasudevan'
'Guchhait, Tapas'
'Dakua, Kishan Kumar'
'Mishra, Sabyashachi'
'Mani, Ganesan'

_publ_section_title
;
 Synthesis, structural characterization, and bonding analysis of
 two-coordinate copper(I) and silver(I) complexes of pyrrole-based
 bis(phosphinimine): new metal-pyrrole ring \p-interactions.
;
_journal_issue 23
_journal_name_full 'Dalton transactions (Cambridge, England : 2003)'
_journal_page_first 8036
_journal_page_last 8044
_journal_paper_doi 10.1039/d1dt01091c
_journal_volume 50
_journal_year 2021
_chemical_formula_moiety 'C36 H45 N3 P2 Si2'
_chemical_formula_sum 'C36 H45 N3 P2 Si2'
_chemical_formula_weight 637.87
_space_group_crystal_system orthorhombic
_space_group_IT_number 20
_space_group_name_Hall 'C 2c 2'
_space_group_name_H-M_alt 'C 2 2 21'
_atom_sites_solution_hydrogens mixed
_atom_sites_solution_primary dual
_audit_creation_date 2021-03-17
_audit_creation_method
;
Olex2 1.3-alpha
(compiled 2020.11.12 svn.r5f609507 for OlexSys, GUI svn.r6272)
;
_audit_update_record
;
2021-03-31 deposited with the CCDC.	2021-04-29 downloaded from the CCDC.
;
_cell_angle_alpha 90
_cell_angle_beta 90
_cell_angle_gamma 90
_cell_formula_units_Z 4
_cell_length_a 14.056(2)
_cell_length_b 16.625(3)
_cell_length_c 15.563(2)
_cell_measurement_reflns_used 21114
_cell_measurement_temperature 293
_cell_measurement_theta_max 24.93
_cell_measurement_theta_min 1.897
_cell_volume 3636.8(10)
_computing_molecular_graphics 'Olex2 1.3-alpha (Dolomanov et al., 2009)'
_computing_publication_material 'Olex2 1.3-alpha (Dolomanov et al., 2009)'
_computing_structure_refinement 'SHELXL 2018/3 (Sheldrick, 2015)'
_computing_structure_solution 'SHELXT  (Sheldrick, 2015)'
_diffrn_ambient_temperature 293
_diffrn_measured_fraction_theta_full 0.995
_diffrn_measured_fraction_theta_max 0.995
_diffrn_measurement_device_type 'Bruker-APEX II'
_diffrn_radiation_type MoK\a
_diffrn_radiation_wavelength 0.71073
_diffrn_reflns_av_R_equivalents 0.0302
_diffrn_reflns_av_unetI/netI 0.0203
_diffrn_reflns_Laue_measured_fraction_full 0.995
_diffrn_reflns_Laue_measured_fraction_max 0.995
_diffrn_reflns_limit_h_max 16
_diffrn_reflns_limit_h_min -16
_diffrn_reflns_limit_k_max 19
_diffrn_reflns_limit_k_min -19
_diffrn_reflns_limit_l_max 18
_diffrn_reflns_limit_l_min -17
_diffrn_reflns_number 21114
_diffrn_reflns_point_group_measured_fraction_full 0.992
_diffrn_reflns_point_group_measured_fraction_max 0.992
_diffrn_reflns_theta_full 24.930
_diffrn_reflns_theta_max 24.930
_diffrn_reflns_theta_min 1.897
_diffrn_source_current 30.0
_diffrn_source_power 1.5
_diffrn_source_voltage 50.0
_exptl_absorpt_coefficient_mu 0.213
_exptl_absorpt_correction_T_max 1
_exptl_absorpt_correction_T_min 0.89
_exptl_absorpt_correction_type multi-scan
_exptl_absorpt_process_details SADABS
_exptl_crystal_colour colourless
_exptl_crystal_colour_primary colourless
_exptl_crystal_density_diffrn 1.165
_exptl_crystal_description block
_exptl_crystal_F_000 1360
_exptl_crystal_size_max 0.12
_exptl_crystal_size_mid 0.1
_exptl_crystal_size_min 0.09
_refine_diff_density_max 0.236
_refine_diff_density_min -0.124
_refine_diff_density_rms 0.032
_refine_ls_abs_structure_details
;
 Flack x determined using 1268 quotients [(I+)-(I-)]/[(I+)+(I-)]
 (Parsons, Flack and Wagner, Acta Cryst. B69 (2013) 249-259).
;
_refine_ls_abs_structure_Flack 0.05(3)
_refine_ls_extinction_method none
_refine_ls_goodness_of_fit_ref 1.081
_refine_ls_hydrogen_treatment mixed
_refine_ls_matrix_type full
_refine_ls_number_parameters 197
_refine_ls_number_reflns 3161
_refine_ls_number_restraints 0
_refine_ls_restrained_S_all 1.081
_refine_ls_R_factor_all 0.0310
_refine_ls_R_factor_gt 0.0281
_refine_ls_shift/su_max 0.001
_refine_ls_shift/su_mean 0.000
_refine_ls_structure_factor_coef Fsqd
_refine_ls_weighting_details 'w=1/[\s^2^(Fo^2^)+(0.0455P)^2^+0.5587P] where P=(Fo^2^+2Fc^2^)/3'
_refine_ls_weighting_scheme calc
_refine_ls_wR_factor_gt 0.0717
_refine_ls_wR_factor_ref 0.0739
_reflns_Friedel_coverage 0.782
_reflns_Friedel_fraction_full 0.989
_reflns_Friedel_fraction_max 0.989
_reflns_number_gt 2997
_reflns_number_total 3161
_reflns_threshold_expression 'I > 2\s(I)'
_cod_data_source_file d1dt01091c2.cif
_cod_data_source_block Ligand
_cod_depositor_comments 'Adding full bibliography for 7707271--7707274.cif.'
_cod_database_code 7707271
_shelx_shelxl_version_number 2018/3
_shelx_space_group_comment
;
The symmetry employed for this shelxl refinement is uniquely defined
by the following loop, which should always be used as a source of
symmetry information in preference to the above space-group names.
They are only intended as comments.
;
_shelx_estimated_absorpt_t_max 0.981
_shelx_estimated_absorpt_t_min 0.975
_olex2_refinement_description
;
1.a Secondary CH2 refined with riding coordinates:
 C16(H16A,H16B)
1.b Me refined with riding coordinates:
 C1(H1A,H1B,H1C), C2(H2A,H2B,H2C), C3(H3A,H3B,H3C)
1.c Aromatic/amide H refined with riding coordinates:
 C5(H5), C11(H11), C14(H14), C15(H15), C9(H9), C18(H18), C13(H13), C8(H8),
 C12(H12), C7(H7), C6(H6)
;
_olex2_submission_special_instructions 'No special instructions were received'

loop_
_space_group_symop_operation_xyz
'x, y, z'
'-x, -y, z+1/2'
'x, -y, -z'
'-x, y, -z+1/2'
'x+1/2, y+1/2, z'
'-x+1/2, -y+1/2, z+1/2'
'x+1/2, -y+1/2, -z'
'-x+1/2, y+1/2, -z+1/2'

loop_
_atom_site_label
_atom_site_type_symbol
_atom_site_fract_x
_atom_site_fract_y
_atom_site_fract_z
_atom_site_U_iso_or_equiv
_atom_site_adp_type
_atom_site_occupancy
_atom_site_site_symmetry_order
_atom_site_calc_flag
_atom_site_refinement_flags_posn
_atom_site_refinement_flags_adp
_atom_site_refinement_flags_occupancy
_atom_site_disorder_assembly
_atom_site_disorder_group
P1 P 0.27888(4) 0.29065(3) 0.77366(4) 0.03673(16) Uani 1 1 d . . . . .
Si1 Si 0.33858(5) 0.41710(4) 0.64437(5) 0.0451(2) Uani 1 1 d . . . . .
N1 N 0.33822(14) 0.35876(12) 0.73266(13) 0.0450(5) Uani 1 1 d . . . . .
N2 N 0.500000 0.2386(2) 0.750000 0.0422(7) Uani 1 2 d S T P . .
C10 C 0.22257(16) 0.22105(13) 0.69941(15) 0.0383(5) Uani 1 1 d . . . . .
C17 C 0.43627(16) 0.19205(15) 0.79340(17) 0.0443(6) Uani 1 1 d . . . . .
C4 C 0.18448(17) 0.32650(15) 0.84393(15) 0.0427(6) Uani 1 1 d . . . . .
C5 C 0.1338(2) 0.27754(18) 0.89916(19) 0.0575(7) Uani 1 1 d . . . . .
H5 H 0.148706 0.223154 0.902935 0.069 Uiso 1 1 calc R U . . .
C11 C 0.2799(2) 0.18053(17) 0.64120(17) 0.0536(6) Uani 1 1 d . . . . .
H11 H 0.345236 0.189143 0.641485 0.064 Uiso 1 1 calc R U . . .
C16 C 0.35494(17) 0.22806(15) 0.84169(17) 0.0461(6) Uani 1 1 d . . . . .
H16A H 0.379606 0.260499 0.888455 0.055 Uiso 1 1 calc R U . . .
H16B H 0.316997 0.185210 0.866500 0.055 Uiso 1 1 calc R U . . .
C14 C 0.0872(2) 0.1547(2) 0.6382(2) 0.0675(8) Uani 1 1 d . . . . .
H14 H 0.021757 0.146781 0.636697 0.081 Uiso 1 1 calc R U . . .
C15 C 0.12572(18) 0.20768(18) 0.69673(19) 0.0530(7) Uani 1 1 d . . . . .
H15 H 0.086011 0.234709 0.734823 0.064 Uiso 1 1 calc R U . . .
C9 C 0.1626(2) 0.40777(17) 0.84228(19) 0.0586(7) Uani 1 1 d . . . . .
H9 H 0.197400 0.442205 0.807237 0.070 Uiso 1 1 calc R U . . .
C18 C 0.45958(19) 0.11406(16) 0.7774(2) 0.0627(8) Uani 1 1 d . . . . .
H18 H 0.428256 0.068911 0.798473 0.075 Uiso 1 1 calc R U . . .
C13 C 0.1443(2) 0.11358(19) 0.5823(2) 0.0664(8) Uani 1 1 d . . . . .
H13 H 0.118162 0.076520 0.544286 0.080 Uiso 1 1 calc R U . . .
C8 C 0.0900(3) 0.4381(2) 0.8917(2) 0.0710(9) Uani 1 1 d . . . . .
H8 H 0.075600 0.492625 0.889283 0.085 Uiso 1 1 calc R U . . .
C12 C 0.2407(2) 0.12756(19) 0.58288(19) 0.0636(8) Uani 1 1 d . . . . .
H12 H 0.279732 0.101152 0.543720 0.076 Uiso 1 1 calc R U . . .
C7 C 0.0390(2) 0.3887(2) 0.9445(2) 0.0673(9) Uani 1 1 d . . . . .
H7 H -0.010611 0.409319 0.977412 0.081 Uiso 1 1 calc R U . . .
C6 C 0.0611(2) 0.3087(2) 0.9488(2) 0.0688(9) Uani 1 1 d . . . . .
H6 H 0.027056 0.275051 0.985341 0.083 Uiso 1 1 calc R U . . .
C1 C 0.3318(3) 0.52527(18) 0.6739(3) 0.0905(12) Uani 1 1 d . . . . .
H1A H 0.332103 0.557438 0.622692 0.136 Uiso 1 1 calc R U . . .
H1B H 0.274226 0.535047 0.705408 0.136 Uiso 1 1 calc R U . . .
H1C H 0.385580 0.539197 0.708913 0.136 Uiso 1 1 calc R U . . .
C2 C 0.2377(3) 0.3943(3) 0.5697(2) 0.1007(14) Uani 1 1 d . . . . .
H2A H 0.241262 0.429115 0.520558 0.151 Uiso 1 1 calc R U . . .
H2B H 0.241817 0.339300 0.551234 0.151 Uiso 1 1 calc R U . . .
H2C H 0.178445 0.402785 0.598894 0.151 Uiso 1 1 calc R U . . .
C3 C 0.4521(3) 0.4024(3) 0.5857(3) 0.0951(14) Uani 1 1 d . . . . .
H3A H 0.452563 0.435650 0.535227 0.143 Uiso 1 1 calc R U . . .
H3B H 0.504337 0.417050 0.622205 0.143 Uiso 1 1 calc R U . . .
H3C H 0.458099 0.347016 0.569238 0.143 Uiso 1 1 calc R U . . .
H2 H 0.500000 0.281(2) 0.750000 0.038(11) Uiso 1 2 d S . P . .

loop_
_atom_site_aniso_label
_atom_site_aniso_U_11
_atom_site_aniso_U_22
_atom_site_aniso_U_33
_atom_site_aniso_U_23
_atom_site_aniso_U_13
_atom_site_aniso_U_12
P1 0.0311(3) 0.0377(3) 0.0414(3) 0.0046(3) 0.0019(2) -0.0015(3)
Si1 0.0481(4) 0.0379(3) 0.0494(4) 0.0069(3) 0.0057(3) -0.0029(3)
N1 0.0410(10) 0.0441(10) 0.0498(11) 0.0054(9) 0.0017(10) -0.0053(9)
N2 0.0362(15) 0.0339(16) 0.0565(19) 0.000 -0.0048(13) 0.000
C10 0.0356(12) 0.0375(12) 0.0418(12) 0.0064(9) -0.0024(10) -0.0013(11)
C17 0.0329(12) 0.0437(14) 0.0564(14) 0.0103(11) -0.0079(11) -0.0009(10)
C4 0.0378(13) 0.0476(14) 0.0428(13) 0.0000(11) 0.0018(10) 0.0010(10)
C5 0.0538(17) 0.0537(16) 0.0650(18) -0.0014(13) 0.0171(13) -0.0049(13)
C11 0.0401(14) 0.0631(16) 0.0575(15) -0.0072(13) 0.0031(13) -0.0017(13)
C16 0.0374(13) 0.0509(14) 0.0501(14) 0.0117(11) -0.0025(11) -0.0016(11)
C14 0.0411(15) 0.078(2) 0.083(2) -0.0080(18) -0.0138(15) -0.0085(14)
C15 0.0367(12) 0.0596(16) 0.0627(16) -0.0048(14) -0.0012(11) -0.0007(12)
C9 0.0635(17) 0.0534(15) 0.0589(17) 0.0063(13) 0.0117(15) 0.0087(14)
C18 0.0448(13) 0.0443(15) 0.099(2) 0.0106(16) -0.0006(16) -0.0048(12)
C13 0.062(2) 0.0659(18) 0.071(2) -0.0165(15) -0.0186(17) -0.0035(16)
C8 0.073(2) 0.067(2) 0.073(2) -0.0054(16) 0.0101(17) 0.0224(17)
C12 0.0609(18) 0.0697(19) 0.0602(17) -0.0188(15) -0.0020(14) 0.0043(15)
C7 0.0475(16) 0.087(2) 0.067(2) -0.0203(17) 0.0098(15) 0.0073(16)
C6 0.0548(18) 0.084(2) 0.0674(18) -0.0078(17) 0.0219(15) -0.0141(16)
C1 0.133(3) 0.0434(16) 0.095(2) 0.0084(17) 0.019(3) 0.004(2)
C2 0.113(3) 0.103(3) 0.086(3) 0.039(2) -0.040(2) -0.034(3)
C3 0.093(3) 0.100(3) 0.093(3) 0.032(2) 0.046(2) 0.020(2)

loop_
_atom_type_symbol
_atom_type_description
_atom_type_scat_dispersion_real
_atom_type_scat_dispersion_imag
_atom_type_scat_source
C C 0.0033 0.0016 'International Tables Vol C Tables 4.2.6.8 and 6.1.1.4'
H H 0.0000 0.0000 'International Tables Vol C Tables 4.2.6.8 and 6.1.1.4'
N N 0.0061 0.0033 'International Tables Vol C Tables 4.2.6.8 and 6.1.1.4'
P P 0.1023 0.0942 'International Tables Vol C Tables 4.2.6.8 and 6.1.1.4'
Si Si 0.0817 0.0704 'International Tables Vol C Tables 4.2.6.8 and 6.1.1.4'

loop_
_geom_angle_atom_site_label_1
_geom_angle_atom_site_label_2
_geom_angle_atom_site_label_3
_geom_angle
_geom_angle_site_symmetry_1
_geom_angle_site_symmetry_3
_geom_angle_publ_flag
N1 P1 C10 116.07(11) . . ?
N1 P1 C4 113.70(11) . . ?
N1 P1 C16 109.92(11) . . ?
C10 P1 C4 105.85(11) . . ?
C10 P1 C16 105.09(12) . . ?
C4 P1 C16 105.34(11) . . ?
N1 Si1 C1 110.84(15) . . ?
N1 Si1 C2 112.85(14) . . ?
N1 Si1 C3 109.22(15) . . ?
C1 Si1 C2 108.1(2) . . ?
C3 Si1 C1 107.0(2) . . ?
C3 Si1 C2 108.6(2) . . ?
P1 N1 Si1 139.65(14) . . ?
C17 N2 C17 110.9(3) 4_656 . ?
C17 N2 H2 124.58(15) 4_656 . ?
C17 N2 H2 124.57(16) . . ?
C11 C10 P1 118.16(18) . . ?
C15 C10 P1 123.5(2) . . ?
C15 C10 C11 118.4(2) . . ?
N2 C17 C16 121.7(2) . . ?
C18 C17 N2 107.0(2) . . ?
C18 C17 C16 131.2(2) . . ?
C5 C4 P1 123.8(2) . . ?
C5 C4 C9 118.1(2) . . ?
C9 C4 P1 118.0(2) . . ?
C4 C5 H5 119.7 . . ?
C6 C5 C4 120.6(3) . . ?
C6 C5 H5 119.7 . . ?
C10 C11 H11 119.7 . . ?
C12 C11 C10 120.6(3) . . ?
C12 C11 H11 119.7 . . ?
P1 C16 H16A 109.1 . . ?
P1 C16 H16B 109.1 . . ?
C17 C16 P1 112.59(17) . . ?
C17 C16 H16A 109.1 . . ?
C17 C16 H16B 109.1 . . ?
H16A C16 H16B 107.8 . . ?
C15 C14 H14 119.7 . . ?
C13 C14 H14 119.7 . . ?
C13 C14 C15 120.7(3) . . ?
C10 C15 H15 119.7 . . ?
C14 C15 C10 120.7(3) . . ?
C14 C15 H15 119.7 . . ?
C4 C9 H9 119.6 . . ?
C8 C9 C4 120.8(3) . . ?
C8 C9 H9 119.6 . . ?
C17 C18 C18 107.62(17) . 4_656 ?
C17 C18 H18 126.2 . . ?
C18 C18 H18 126.2 4_656 . ?
C14 C13 H13 120.3 . . ?
C14 C13 C12 119.4(3) . . ?
C12 C13 H13 120.3 . . ?
C9 C8 H8 119.8 . . ?
C7 C8 C9 120.5(3) . . ?
C7 C8 H8 119.8 . . ?
C11 C12 H12 119.8 . . ?
C13 C12 C11 120.3(3) . . ?
C13 C12 H12 119.8 . . ?
C8 C7 H7 120.2 . . ?
C8 C7 C6 119.6(3) . . ?
C6 C7 H7 120.2 . . ?
C5 C6 H6 119.8 . . ?
C7 C6 C5 120.4(3) . . ?
C7 C6 H6 119.8 . . ?
Si1 C1 H1A 109.5 . . ?
Si1 C1 H1B 109.5 . . ?
Si1 C1 H1C 109.5 . . ?
H1A C1 H1B 109.5 . . ?
H1A C1 H1C 109.5 . . ?
H1B C1 H1C 109.5 . . ?
Si1 C2 H2A 109.5 . . ?
Si1 C2 H2B 109.5 . . ?
Si1 C2 H2C 109.5 . . ?
H2A C2 H2B 109.5 . . ?
H2A C2 H2C 109.5 . . ?
H2B C2 H2C 109.5 . . ?
Si1 C3 H3A 109.5 . . ?
Si1 C3 H3B 109.5 . . ?
Si1 C3 H3C 109.5 . . ?
H3A C3 H3B 109.5 . . ?
H3A C3 H3C 109.5 . . ?
H3B C3 H3C 109.5 . . ?

loop_
_geom_bond_atom_site_label_1
_geom_bond_atom_site_label_2
_geom_bond_distance
_geom_bond_site_symmetry_2
_geom_bond_publ_flag
P1 N1 1.544(2) . ?
P1 C10 1.817(2) . ?
P1 C4 1.820(2) . ?
P1 C16 1.829(2) . ?
Si1 N1 1.682(2) . ?
Si1 C1 1.859(3) . ?
Si1 C2 1.872(4) . ?
Si1 C3 1.854(3) . ?
N2 C17 1.363(3) . ?
N2 C17 1.362(3) 4_656 ?
N2 H2 0.71(4) . ?
C10 C11 1.387(3) . ?
C10 C15 1.380(3) . ?
C17 C16 1.493(4) . ?
C17 C18 1.360(4) . ?
C4 C5 1.382(4) . ?
C4 C9 1.386(4) . ?
C5 H5 0.9300 . ?
C5 C6 1.382(4) . ?
C11 H11 0.9300 . ?
C11 C12 1.379(4) . ?
C16 H16A 0.9700 . ?
C16 H16B 0.9700 . ?
C14 H14 0.9300 . ?
C14 C15 1.378(4) . ?
C14 C13 1.366(5) . ?
C15 H15 0.9300 . ?
C9 H9 0.9300 . ?
C9 C8 1.373(4) . ?
C18 C18 1.420(6) 4_656 ?
C18 H18 0.9300 . ?
C13 H13 0.9300 . ?
C13 C12 1.375(5) . ?
C8 H8 0.9300 . ?
C8 C7 1.366(5) . ?
C12 H12 0.9300 . ?
C7 H7 0.9300 . ?
C7 C6 1.367(5) . ?
C6 H6 0.9300 . ?
C1 H1A 0.9600 . ?
C1 H1B 0.9600 . ?
C1 H1C 0.9600 . ?
C2 H2A 0.9600 . ?
C2 H2B 0.9600 . ?
C2 H2C 0.9600 . ?
C3 H3A 0.9600 . ?
C3 H3B 0.9600 . ?
C3 H3C 0.9600 . ?

loop_
_geom_hbond_atom_site_label_D
_geom_hbond_atom_site_label_H
_geom_hbond_atom_site_label_A
_geom_hbond_distance_DH
_geom_hbond_distance_HA
_geom_hbond_distance_DA
_geom_hbond_angle_DHA
_geom_hbond_site_symmetry_A
_geom_hbond_publ_flag
N2 H2 N1 0.71(4) 2.626(19) 3.039(3) 119.3(8) . yes
N2 H2 N1 0.71(4) 2.626(19) 3.039(3) 119.3(8) 4_656 yes

loop_
_geom_torsion_atom_site_label_1
_geom_torsion_atom_site_label_2
_geom_torsion_atom_site_label_3
_geom_torsion_atom_site_label_4
_geom_torsion
_geom_torsion_site_symmetry_1
_geom_torsion_site_symmetry_2
_geom_torsion_site_symmetry_3
_geom_torsion_site_symmetry_4
_geom_torsion_publ_flag
P1 C10 C11 C12 -179.4(2) . . . . ?
P1 C10 C15 C14 179.3(2) . . . . ?
P1 C4 C5 C6 -178.1(2) . . . . ?
P1 C4 C9 C8 177.9(2) . . . . ?
N1 P1 C10 C11 56.7(2) . . . . ?
N1 P1 C10 C15 -121.9(2) . . . . ?
N1 P1 C4 C5 -167.9(2) . . . . ?
N1 P1 C4 C9 11.7(3) . . . . ?
N1 P1 C16 C17 -58.1(2) . . . . ?
N2 C17 C16 P1 57.1(3) . . . . ?
N2 C17 C18 C18 0.2(4) . . . 4_656 ?
C10 P1 N1 Si1 33.3(2) . . . . ?
C10 P1 C4 C5 63.5(2) . . . . ?
C10 P1 C4 C9 -116.9(2) . . . . ?
C10 P1 C16 C17 67.4(2) . . . . ?
C10 C11 C12 C13 -0.7(5) . . . . ?
C17 N2 C17 C16 -176.0(3) 4_656 . . . ?
C17 N2 C17 C18 -0.08(16) 4_656 . . . ?
C4 P1 N1 Si1 -89.8(2) . . . . ?
C4 P1 C10 C11 -176.13(19) . . . . ?
C4 P1 C10 C15 5.3(2) . . . . ?
C4 P1 C16 C17 179.00(18) . . . . ?
C4 C5 C6 C7 -0.6(5) . . . . ?
C4 C9 C8 C7 0.9(5) . . . . ?
C5 C4 C9 C8 -2.5(4) . . . . ?
C11 C10 C15 C14 0.7(4) . . . . ?
C16 P1 N1 Si1 152.4(2) . . . . ?
C16 P1 C10 C11 -64.9(2) . . . . ?
C16 P1 C10 C15 116.4(2) . . . . ?
C16 P1 C4 C5 -47.5(3) . . . . ?
C16 P1 C4 C9 132.1(2) . . . . ?
C16 C17 C18 C18 175.6(3) . . . 4_656 ?
C14 C13 C12 C11 2.2(5) . . . . ?
C15 C10 C11 C12 -0.7(4) . . . . ?
C15 C14 C13 C12 -2.2(5) . . . . ?
C9 C4 C5 C6 2.3(4) . . . . ?
C9 C8 C7 C6 0.8(5) . . . . ?
C18 C17 C16 P1 -117.8(3) . . . . ?
C13 C14 C15 C10 0.8(5) . . . . ?
C8 C7 C6 C5 -0.9(5) . . . . ?
C1 Si1 N1 P1 120.6(2) . . . . ?
C2 Si1 N1 P1 -0.8(3) . . . . ?
C3 Si1 N1 P1 -121.7(3) . . . . ?
